data_1518511
loop_
_publ_author_name
'Vummaleti, Sai V. C.'
'Nelson, David J.'
'Poater, Albert'
'G\'omez-Su\'arez, Adri\'an'
'Cordes, David B.'
'Slawin, Alexandra M. Z.'
'Nolan, Steven P.'
'Cavallo, Luigi'

_publ_section_title
;
 What can NMR spectroscopy of selenoureas and phosphinidenes teach us
 about the \p-accepting abilities of N-heterocyclic carbenes?
;
_journal_issue 3
_journal_name_full 'Chem. Sci.'
_journal_page_first 1895
_journal_paper_doi 10.1039/C4SC03264K
_journal_volume 6
_journal_year 2015
_chemical_formula_moiety 'C21 H21 N3 O Se'
_chemical_formula_sum 'C21 H21 N3 O Se'
_chemical_formula_weight 410.38
_chemical_name_systematic '[Se(Tr4)]'
_space_group_crystal_system triclinic
_space_group_IT_number 2
_space_group_name_Hall '-P 1'
_space_group_name_H-M_alt 'P -1'
_symmetry_space_group_name_Hall '-P 1'
_symmetry_space_group_name_H-M 'P -1'
_atom_sites_solution_hydrogens geom
_atom_sites_solution_primary direct
_atom_sites_solution_secondary difmap
_audit_update_record
;
2014-09-17 deposited with the CCDC.
2015-01-02 downloaded from the CCDC.
;
_cell_angle_alpha 107.558(4)
_cell_angle_beta 101.546(4)
_cell_angle_gamma 107.498(3)
_cell_formula_units_Z 2
_cell_length_a 8.5326(19)
_cell_length_b 10.637(3)
_cell_length_c 11.589(3)
_cell_measurement_reflns_used 3229
_cell_measurement_temperature 173
_cell_measurement_theta_max 25.40
_cell_measurement_theta_min 1.90
_cell_volume 906.2(4)
_computing_cell_refinement 'CrystalClear-SM Expert 2.1 b32'
_computing_data_collection 'CrystalClear-SM Expert 2.1 b32 (Rigaku, 2014)'
_computing_data_reduction 'CrystalClear-SM Expert 2.1 b32'
_computing_molecular_graphics 'CrystalStructure 4.1'
_computing_publication_material 'CrystalStructure 4.1 (Rigaku, 2014)'
_computing_structure_refinement 'SHELXL2013 (Sheldrick, 2008)'
_computing_structure_solution 'DIRDIF99-PATTY (Gould, et al., 1999)'
_diffrn_ambient_temperature 173
_diffrn_detector_area_resol_mean 11.628
_diffrn_measured_fraction_theta_full 0.991
_diffrn_measured_fraction_theta_max 0.988
_diffrn_measurement_device_type 'Rigaku XtaLAB P200'
_diffrn_measurement_method \w
_diffrn_radiation_type 'Mo K\a'
_diffrn_radiation_wavelength 0.71075
_diffrn_reflns_av_R_equivalents 0.0454
_diffrn_reflns_Laue_measured_fraction_full 0.991
_diffrn_reflns_Laue_measured_fraction_max 0.988
_diffrn_reflns_limit_h_max 10
_diffrn_reflns_limit_h_min -10
_diffrn_reflns_limit_k_max 12
_diffrn_reflns_limit_k_min -12
_diffrn_reflns_limit_l_max 13
_diffrn_reflns_limit_l_min -13
_diffrn_reflns_number 11092
_diffrn_reflns_point_group_measured_fraction_full 0.991
_diffrn_reflns_point_group_measured_fraction_max 0.988
_diffrn_reflns_theta_full 25.242
_diffrn_reflns_theta_max 25.378
_diffrn_reflns_theta_min 1.945
_diffrn_standards_number 0
_exptl_absorpt_coefficient_mu 2.087
_exptl_absorpt_correction_T_max 0.920
_exptl_absorpt_correction_T_min 0.654
_exptl_absorpt_correction_type multi-scan
_exptl_absorpt_process_details 'REQAB (Rigaku, 1998)'
_exptl_crystal_colour colorless
_exptl_crystal_density_diffrn 1.504
_exptl_crystal_density_method 'not measured'
_exptl_crystal_description prism
_exptl_crystal_F_000 420.00
_exptl_crystal_recrystallization_method 'Re-crystallisation from solvent: acetone, hexane'
_exptl_crystal_size_max 0.210
_exptl_crystal_size_mid 0.090
_exptl_crystal_size_min 0.040
_refine_diff_density_max 0.35
_refine_diff_density_min -0.41
_refine_ls_extinction_method none
_refine_ls_goodness_of_fit_ref 0.985
_refine_ls_hydrogen_treatment constr
_refine_ls_number_parameters 238
_refine_ls_number_reflns 3280
_refine_ls_number_restraints 0
_refine_ls_R_factor_all 0.0265
_refine_ls_R_factor_gt 0.0241
_refine_ls_shift/su_max 0.000
_refine_ls_structure_factor_coef Fsqd
_refine_ls_weighting_details 'w = 1/[\s^2^(Fo^2^)+(0.0191P)^2^+0.0000P] where P=(Fo^2^+2Fc^2^)/3'
_refine_ls_weighting_scheme calc
_refine_ls_wR_factor_gt 0.0542
_refine_ls_wR_factor_ref 0.0546
_reflns_number_gt 2944
_reflns_number_total 3280
_reflns_threshold_expression F^2^>2.0\s(F^2^)
_cod_data_source_file c4sc03264k2.cif
_cod_data_source_block '[Se(Tr4)]'
_cod_depositor_comments 'Adding full bibliography for 1518501--1518512.cif.'
_cod_database_code 1518511

loop_
_symmetry_equiv_pos_site_id
_space_group_symop_operation_xyz
1 +X,+Y,+Z
2 -X,-Y,-Z

loop_
_atom_site_label
_atom_site_type_symbol
_atom_site_fract_x
_atom_site_fract_y
_atom_site_fract_z
_atom_site_U_iso_or_equiv
_atom_site_adp_type
_atom_site_occupancy
_atom_site_site_symmetry_multiplicity
_atom_site_calc_flag
_atom_site_refinement_flags
Se1 Se 1.09830(3) 0.37296(2) 0.07155(2) 0.02361(7) Uani 1 2 d .
O1 O 0.68846(17) 0.61454(14) 0.28632(12) 0.0258(3) Uani 1 2 d .
N2 N 0.7274(2) 0.24928(16) 0.00092(15) 0.0234(3) Uani 1 2 d .
N3 N 0.5865(2) 0.27778(17) 0.02623(16) 0.0272(4) Uani 1 2 d .
N5 N 0.8347(2) 0.45713(15) 0.15014(14) 0.0200(3) Uani 1 2 d .
C1 C 0.8800(3) 0.35756(19) 0.07374(18) 0.0205(4) Uani 1 2 d .
C4 C 0.6584(3) 0.4051(2) 0.11655(18) 0.0231(4) Uani 1 2 d .
C6 C 0.7043(2) 0.11875(19) -0.09851(18) 0.0225(4) Uani 1 2 d .
C7 C 0.7448(3) 0.0150(2) -0.06343(19) 0.0256(4) Uani 1 2 d .
C8 C 0.7359(3) -0.1039(2) -0.1606(2) 0.0284(5) Uani 1 2 d .
C9 C 0.6888(3) -0.1213(2) -0.2879(2) 0.0268(4) Uani 1 2 d .
C10 C 0.6431(3) -0.0177(2) -0.3181(2) 0.0263(4) Uani 1 2 d .
C11 C 0.6490(3) 0.10354(19) -0.22518(19) 0.0244(4) Uani 1 2 d .
C12 C 0.7941(3) 0.0291(2) 0.0734(2) 0.0350(5) Uani 1 2 d .
C13 C 0.6872(3) -0.2500(2) -0.3896(2) 0.0375(5) Uani 1 2 d .
C14 C 0.5923(3) 0.2108(2) -0.2624(2) 0.0324(5) Uani 1 2 d .
C15 C 0.5685(3) 0.4944(2) 0.1772(2) 0.0286(5) Uani 1 2 d .
C16 C 0.8357(3) 0.6935(2) 0.25931(19) 0.0254(4) Uani 1 2 d .
C17 C 0.9512(3) 0.8209(2) 0.38303(19) 0.0288(5) Uani 1 2 d .
C18 C 1.0580(3) 0.7594(2) 0.45205(19) 0.0270(4) Uani 1 2 d .
C19 C 1.1535(3) 0.8120(2) 0.5801(2) 0.0321(5) Uani 1 2 d .
C20 C 1.2401(3) 0.7343(2) 0.6222(2) 0.0356(5) Uani 1 2 d .
C21 C 1.2305(3) 0.6063(2) 0.5376(2) 0.0329(5) Uani 1 2 d .
C22 C 1.1373(3) 0.5545(2) 0.4090(2) 0.0267(4) Uani 1 2 d .
C23 C 1.0517(3) 0.63204(19) 0.36741(18) 0.0230(4) Uani 1 2 d .
C24 C 0.9472(3) 0.60516(18) 0.23446(18) 0.0217(4) Uani 1 2 d .
H8 H 0.763 -0.17613 -0.13934 0.0341 Uiso 1 2 calc R
H10 H 0.60659 -0.03011 -0.40527 0.0316 Uiso 1 2 calc R
H12A H 0.82793 -0.0497 0.07895 0.0420 Uiso 1 2 calc R
H12B H 0.69485 0.02578 0.10449 0.0420 Uiso 1 2 calc R
H12C H 0.89166 0.12038 0.12584 0.0420 Uiso 1 2 calc R
H13A H 0.80587 -0.23541 -0.39055 0.0450 Uiso 1 2 calc R
H13B H 0.61544 -0.26327 -0.47316 0.0450 Uiso 1 2 calc R
H13C H 0.63916 -0.33514 -0.37129 0.0450 Uiso 1 2 calc R
H14A H 0.67252 0.30774 -0.20364 0.0388 Uiso 1 2 calc R
H14B H 0.47506 0.19662 -0.25789 0.0388 Uiso 1 2 calc R
H14C H 0.59234 0.19792 -0.34971 0.0388 Uiso 1 2 calc R
H15A H 0.51205 0.52672 0.11503 0.0343 Uiso 1 2 calc R
H15B H 0.47728 0.43632 0.20226 0.0343 Uiso 1 2 calc R
H16 H 0.8011 0.72337 0.1874 0.0304 Uiso 1 2 calc R
H17A H 1.02578 0.89976 0.36576 0.0346 Uiso 1 2 calc R
H17B H 0.88113 0.85673 0.43304 0.0346 Uiso 1 2 calc R
H19 H 1.15982 0.89976 0.63807 0.0385 Uiso 1 2 calc R
H20 H 1.30626 0.76932 0.70975 0.0427 Uiso 1 2 calc R
H21 H 1.28845 0.55336 0.56792 0.0395 Uiso 1 2 calc R
H22 H 1.13244 0.46748 0.35074 0.0320 Uiso 1 2 calc R
H24 H 1.02789 0.64571 0.19132 0.0260 Uiso 1 2 calc R

loop_
_atom_site_aniso_label
_atom_site_aniso_U_11
_atom_site_aniso_U_22
_atom_site_aniso_U_33
_atom_site_aniso_U_12
_atom_site_aniso_U_13
_atom_site_aniso_U_23
Se1 0.02131(11) 0.02500(11) 0.02796(12) 0.01227(9) 0.00939(9) 0.01049(9)
O1 0.0249(7) 0.0291(7) 0.0215(7) 0.0133(6) 0.0075(6) 0.0045(6)
N2 0.0188(8) 0.0225(8) 0.0254(9) 0.0092(7) 0.0056(7) 0.0046(7)
N3 0.0211(9) 0.0287(9) 0.0287(10) 0.0110(8) 0.0076(8) 0.0060(8)
N5 0.0198(8) 0.0199(8) 0.0192(8) 0.0092(7) 0.0054(7) 0.0052(7)
C1 0.0224(10) 0.0205(9) 0.0205(10) 0.0101(9) 0.0065(9) 0.0086(8)
C4 0.0200(10) 0.0274(10) 0.0216(10) 0.0112(9) 0.0056(9) 0.0079(9)
C6 0.0180(10) 0.0189(9) 0.0253(11) 0.0059(8) 0.0058(9) 0.0034(8)
C7 0.0218(10) 0.0249(10) 0.0272(11) 0.0072(9) 0.0056(9) 0.0097(9)
C8 0.0280(11) 0.0221(10) 0.0378(13) 0.0124(9) 0.0105(10) 0.0124(9)
C9 0.0206(10) 0.0229(10) 0.0325(12) 0.0073(9) 0.0101(9) 0.0051(9)
C10 0.0240(11) 0.0268(10) 0.0240(11) 0.0075(9) 0.0062(9) 0.0075(9)
C11 0.0183(10) 0.0220(10) 0.0284(11) 0.0060(8) 0.0046(9) 0.0074(9)
C12 0.0435(14) 0.0305(11) 0.0285(12) 0.0123(11) 0.0074(11) 0.0126(10)
C13 0.0416(14) 0.0322(12) 0.0392(13) 0.0184(11) 0.0184(12) 0.0069(10)
C14 0.0325(12) 0.0284(11) 0.0335(12) 0.0139(10) 0.0035(10) 0.0110(10)
C15 0.0233(11) 0.0343(11) 0.0251(11) 0.0148(10) 0.0062(9) 0.0050(9)
C16 0.0312(11) 0.0245(10) 0.0234(11) 0.0149(9) 0.0097(9) 0.0085(9)
C17 0.0339(12) 0.0230(10) 0.0272(11) 0.0116(10) 0.0104(10) 0.0055(9)
C18 0.0257(11) 0.0255(10) 0.0256(11) 0.0061(9) 0.0097(9) 0.0073(9)
C19 0.0293(12) 0.0311(11) 0.0238(11) 0.0055(10) 0.0067(10) 0.0021(9)
C20 0.0244(11) 0.0484(14) 0.0219(11) 0.0054(11) 0.0021(10) 0.0101(11)
C21 0.0233(11) 0.0428(13) 0.0340(13) 0.0110(10) 0.0076(10) 0.0193(11)
C22 0.0225(11) 0.0291(11) 0.0285(11) 0.0086(9) 0.0088(9) 0.0121(9)
C23 0.0196(10) 0.0234(10) 0.0226(10) 0.0046(8) 0.0073(9) 0.0075(8)
C24 0.0230(10) 0.0189(9) 0.0216(10) 0.0082(8) 0.0069(9) 0.0059(8)

loop_
_atom_type_symbol
_atom_type_description
_atom_type_scat_dispersion_real
_atom_type_scat_dispersion_imag
_atom_type_scat_source
C C 0.0033 0.0016
;
International Tables for Crystallography
(Vol. C, Tables 4.2.6.8 and 6.1.1.4)
;
H H 0.0000 0.0000
;
International Tables for Crystallography
(Vol. C, Table 6.1.1.4)
;
N N 0.0061 0.0033
;
International Tables for Crystallography
(Vol. C, Tables 4.2.6.8 and 6.1.1.4)
;
O O 0.0106 0.0060
;
International Tables for Crystallography
(Vol. C, Tables 4.2.6.8 and 6.1.1.4)
;
Se Se -0.0929 2.2259
;
International Tables for Crystallography
(Vol. C, Tables 4.2.6.8 and 6.1.1.4)
;

loop_
_geom_angle_atom_site_label_1
_geom_angle_atom_site_label_2
_geom_angle_atom_site_label_3
_geom_angle
_geom_angle_publ_flag
C15 O1 C16 112.26(16) yes
N3 N2 C1 112.79(16) yes
N3 N2 C6 121.43(13) yes
C1 N2 C6 125.70(19) yes
N2 N3 C4 103.22(15) yes
C1 N5 C4 107.94(13) yes
C1 N5 C24 127.22(17) yes
C4 N5 C24 123.72(18) yes
Se1 C1 N2 128.93(16) yes
Se1 C1 N5 127.20(11) yes
N2 C1 N5 103.86(18) yes
N3 C4 N5 112.2(2) yes
N3 C4 C15 127.16(18) yes
N5 C4 C15 120.62(14) yes
N2 C6 C7 118.45(18) yes
N2 C6 C11 118.8(2) yes
C7 C6 C11 122.74(18) yes
C6 C7 C8 117.1(2) yes
C6 C7 C12 122.04(19) yes
C8 C7 C12 120.8(2) yes
C7 C8 C9 122.4(2) yes
C8 C9 C10 118.18(19) yes
C8 C9 C13 120.3(2) yes
C10 C9 C13 121.5(2) yes
C9 C10 C11 122.1(2) yes
C6 C11 C10 117.4(2) yes
C6 C11 C14 122.18(18) yes
C10 C11 C14 120.4(2) yes
O1 C15 C4 110.37(17) yes
O1 C16 C17 106.79(18) yes
O1 C16 C24 109.25(17) yes
C17 C16 C24 103.63(17) yes
C16 C17 C18 102.99(17) yes
C17 C18 C19 129.4(2) yes
C17 C18 C23 110.47(17) yes
C19 C18 C23 120.2(2) yes
C18 C19 C20 118.9(2) yes
C19 C20 C21 120.5(2) yes
C20 C21 C22 120.8(3) yes
C21 C22 C23 118.6(2) yes
C18 C23 C22 121.08(18) yes
C18 C23 C24 108.7(2) yes
C22 C23 C24 130.21(18) yes
N5 C24 C16 109.35(15) yes
N5 C24 C23 117.48(18) yes
C16 C24 C23 103.11(16) yes
C7 C8 H8 118.825 no
C9 C8 H8 118.822 no
C9 C10 H10 118.939 no
C11 C10 H10 118.945 no
C7 C12 H12A 109.472 no
C7 C12 H12B 109.469 no
C7 C12 H12C 109.471 no
H12A C12 H12B 109.469 no
H12A C12 H12C 109.470 no
H12B C12 H12C 109.477 no
C9 C13 H13A 109.474 no
C9 C13 H13B 109.467 no
C9 C13 H13C 109.474 no
H13A C13 H13B 109.468 no
H13A C13 H13C 109.470 no
H13B C13 H13C 109.473 no
C11 C14 H14A 109.470 no
C11 C14 H14B 109.473 no
C11 C14 H14C 109.471 no
H14A C14 H14B 109.473 no
H14A C14 H14C 109.475 no
H14B C14 H14C 109.466 no
O1 C15 H15A 109.577 no
O1 C15 H15B 109.579 no
C4 C15 H15A 109.582 no
C4 C15 H15B 109.578 no
H15A C15 H15B 108.118 no
O1 C16 H16 112.234 no
C17 C16 H16 112.233 no
C24 C16 H16 112.231 no
C16 C17 H17A 111.171 no
C16 C17 H17B 111.166 no
C18 C17 H17A 111.166 no
C18 C17 H17B 111.165 no
H17A C17 H17B 109.101 no
C18 C19 H19 120.539 no
C20 C19 H19 120.547 no
C19 C20 H20 119.766 no
C21 C20 H20 119.762 no
C20 C21 H21 119.624 no
C22 C21 H21 119.613 no
C21 C22 H22 120.702 no
C23 C22 H22 120.706 no
N5 C24 H24 108.849 no
C16 C24 H24 108.850 no
C23 C24 H24 108.848 no

loop_
_geom_bond_atom_site_label_1
_geom_bond_atom_site_label_2
_geom_bond_distance
_geom_bond_publ_flag
Se1 C1 1.827(2) yes
O1 C15 1.4143(19) yes
O1 C16 1.436(3) yes
N2 N3 1.390(3) yes
N2 C1 1.344(2) yes
N2 C6 1.440(2) yes
N3 C4 1.302(2) yes
N5 C1 1.368(3) yes
N5 C4 1.362(3) yes
N5 C24 1.4639(19) yes
C4 C15 1.496(3) yes
C6 C7 1.395(3) yes
C6 C11 1.392(3) yes
C7 C8 1.387(3) yes
C7 C12 1.505(3) yes
C8 C9 1.388(3) yes
C9 C10 1.388(4) yes
C9 C13 1.508(3) yes
C10 C11 1.388(3) yes
C11 C14 1.506(4) yes
C16 C17 1.524(2) yes
C16 C24 1.534(3) yes
C17 C18 1.510(4) yes
C18 C19 1.385(3) yes
C18 C23 1.391(3) yes
C19 C20 1.390(4) yes
C20 C21 1.385(3) yes
C21 C22 1.387(3) yes
C22 C23 1.381(3) yes
C23 C24 1.511(3) yes
C8 H8 0.950 no
C10 H10 0.950 no
C12 H12A 0.980 no
C12 H12B 0.980 no
C12 H12C 0.980 no
C13 H13A 0.980 no
C13 H13B 0.980 no
C13 H13C 0.980 no
C14 H14A 0.980 no
C14 H14B 0.980 no
C14 H14C 0.980 no
C15 H15A 0.990 no
C15 H15B 0.990 no
C16 H16 1.000 no
C17 H17A 0.990 no
C17 H17B 0.990 no
C19 H19 0.950 no
C20 H20 0.950 no
C21 H21 0.950 no
C22 H22 0.950 no
C24 H24 1.000 no

loop_
_geom_contact_atom_site_label_1
_geom_contact_atom_site_label_2
_geom_contact_distance
_geom_contact_publ_flag
_geom_contact_site_symmetry_2
Se1 C6 3.3411(16) no .
Se1 C24 3.377(2) no .
O1 N5 2.702(2) no .
O1 C18 2.979(2) no .
O1 C23 2.984(3) no .
N2 C12 2.883(4) no .
N2 C14 2.891(3) no .
N2 C15 3.582(3) no .
N2 C24 3.562(2) no .
N3 C7 3.435(3) no .
N3 C11 3.189(3) no .
N3 C14 3.216(3) no .
N3 C24 3.596(2) no .
N5 C6 3.542(2) no .
N5 C22 3.187(3) no .
C1 C7 3.222(3) no .
C1 C11 3.406(2) no .
C1 C12 3.346(3) no .
C1 C23 3.419(2) no .
C4 C6 3.489(3) no .
C4 C16 2.754(2) no .
C4 C23 3.540(2) no .
C6 C9 2.767(3) no .
C7 C10 2.786(3) no .
C8 C11 2.782(4) no .
C15 C24 2.941(3) no .
C18 C21 2.763(4) no .
C19 C22 2.800(3) no .
C20 C23 2.757(3) no .
Se1 C24 3.575(2) no 2_765
O1 C13 3.597(3) no 1_566
O1 C14 3.462(3) no 2_665
N3 C12 3.519(3) no 2_655
C9 C20 3.465(3) no 1_444
C10 C20 3.429(3) no 1_444
C12 N3 3.519(3) no 2_655
C13 O1 3.597(3) no 1_544
C13 C21 3.543(3) no 1_444
C14 O1 3.462(3) no 2_665
C20 C9 3.465(3) no 1_666
C20 C10 3.429(3) no 1_666
C20 C22 3.585(3) no 2_766
C21 C13 3.543(3) no 1_666
C21 C22 3.369(3) no 2_766
C21 C23 3.537(3) no 2_766
C22 C20 3.585(3) no 2_766
C22 C21 3.369(3) no 2_766
C23 C21 3.537(3) no 2_766
C24 Se1 3.575(2) no 2_765
Se1 H12C 3.0559 no .
Se1 H22 3.0080 no .
Se1 H24 3.1076 no .
O1 H17A 3.2155 no .
O1 H17B 2.4335 no .
O1 H24 3.2603 no .
N2 H12B 2.9373 no .
N2 H12C 2.7351 no .
N2 H14A 2.6165 no .
N2 H14B 3.1019 no .
N3 H12B 3.3889 no .
N3 H14A 2.9819 no .
N3 H14B 3.0048 no .
N3 H15A 2.8465 no .
N3 H15B 2.7393 no .
N5 H15A 3.0412 no .
N5 H15B 3.1818 no .
N5 H16 2.8439 no .
N5 H22 3.0308 no .
C1 H12B 3.5649 no .
C1 H12C 2.7903 no .
C1 H14A 3.1429 no .
C1 H22 3.1250 no .
C1 H24 2.7036 no .
C4 H14A 3.5766 no .
C4 H16 3.0102 no .
C4 H24 3.1555 no .
C6 H8 3.2337 no .
C6 H10 3.2348 no .
C6 H12A 3.3232 no .
C6 H12B 2.8197 no .
C6 H12C 2.7582 no .
C6 H14A 2.6968 no .
C6 H14B 2.8940 no .
C6 H14C 3.3085 no .
C8 H10 3.2378 no .
C8 H12A 2.5589 no .
C8 H12B 3.1035 no .
C8 H12C 3.1670 no .
C8 H13A 2.8812 no .
C8 H13B 3.2870 no .
C8 H13C 2.6531 no .
C10 H8 3.2369 no .
C10 H13A 3.0374 no .
C10 H13B 2.5953 no .
C10 H13C 3.2331 no .
C10 H14A 3.2215 no .
C10 H14B 3.0241 no .
C10 H14C 2.5730 no .
C12 H8 2.6564 no .
C13 H8 2.6490 no .
C13 H10 2.6743 no .
C14 H10 2.6522 no .
C15 H16 2.5910 no .
C16 H15A 2.6430 no .
C16 H15B 3.2160 no .
C17 H19 2.8477 no .
C17 H24 2.7670 no .
C18 H16 3.2330 no .
C18 H20 3.2498 no .
C18 H22 3.2728 no .
C18 H24 2.8207 no .
C19 H17A 3.0254 no .
C19 H17B 2.8459 no .
C19 H21 3.2638 no .
C20 H22 3.2693 no .
C21 H19 3.2687 no .
C22 H20 3.2636 no .
C22 H24 3.0423 no .
C23 H16 3.2486 no .
C23 H17A 2.9272 no .
C23 H17B 3.1379 no .
C23 H19 3.2668 no .
C23 H21 3.2392 no .
C24 H15A 3.4320 no .
C24 H17A 2.8347 no .
C24 H17B 3.2379 no .
C24 H22 2.8619 no .
H8 H12A 2.3353 no .
H8 H12B 3.2685 no .
H8 H12C 3.3640 no .
H8 H13A 2.9094 no .
H8 H13B 3.5490 no .
H8 H13C 2.4996 no .
H10 H13A 3.1672 no .
H10 H13B 2.3948 no .
H10 H13C 3.4683 no .
H10 H14A 3.4472 no .
H10 H14B 3.1469 no .
H10 H14C 2.3620 no .
H12C H22 3.4835 no .
H15A H16 2.4845 no .
H15B H16 3.5244 no .
H16 H17A 2.3193 no .
H16 H17B 2.6049 no .
H16 H24 2.3190 no .
H17A H19 3.1341 no .
H17A H24 2.8526 no .
H17B H19 2.8173 no .
H19 H20 2.3450 no .
H20 H21 2.3267 no .
H21 H22 2.3413 no .
H22 H24 3.2053 no .
Se1 H8 2.9175 no 2_755
Se1 H14A 3.0616 no 2_765
Se1 H15A 3.2727 no 1_655
Se1 H15B 3.0526 no 1_655
Se1 H16 3.2400 no 2_765
Se1 H24 2.9449 no 2_765
O1 H13A 3.3919 no 1_566
O1 H13B 2.9738 no 1_566
O1 H14A 3.4520 no 2_665
O1 H14B 2.8268 no 2_665
O1 H14C 3.5992 no 2_665
O1 H21 2.8250 no 2_766
N2 H12B 3.5744 no 2_655
N2 H20 3.4808 no 2_766
N2 H24 3.5400 no 2_765
N3 H8 3.5014 no 2_655
N3 H12A 3.3476 no 2_655
N3 H12B 3.0684 no 2_655
N3 H15A 3.2040 no 2_665
N3 H20 3.2450 no 2_766
N5 H20 3.3592 no 2_766
C1 H24 3.3127 no 2_765
C4 H15A 3.1764 no 2_665
C4 H20 3.1516 no 2_766
C4 H21 3.4660 no 2_766
C6 H12B 3.2652 no 2_655
C6 H24 3.4383 no 2_765
C7 H12A 3.5987 no 2_755
C7 H12B 3.5598 no 2_655
C8 H12A 3.3787 no 2_755
C8 H12C 3.1867 no 2_755
C8 H15B 3.2855 no 2_655
C8 H20 3.3340 no 1_444
C9 H17A 3.3175 no 2_765
C9 H20 3.1101 no 1_444
C10 H14C 3.5586 no 2_654
C10 H17A 2.9615 no 2_765
C10 H20 3.2244 no 1_444
C11 H12B 3.5823 no 2_655
C11 H17A 3.4915 no 2_765
C11 H24 3.0631 no 2_765
C12 H8 3.4466 no 2_755
C12 H19 3.1107 no 2_766
C12 H20 3.2190 no 2_766
C13 H15B 3.5713 no 2_655
C13 H17B 3.1450 no 1_544
C13 H21 3.2590 no 1_444
C13 H21 3.3579 no 2_755
C13 H22 3.2270 no 2_755
C14 H10 3.5166 no 2_654
C14 H13B 3.5071 no 2_654
C14 H15A 3.2754 no 2_665
C14 H24 2.9513 no 2_765
C15 H8 3.5355 no 2_655
C15 H14A 3.3492 no 2_665
C15 H14B 3.2915 no 2_665
C15 H15A 3.2422 no 2_665
C15 H21 3.2102 no 2_766
C16 H14B 3.2023 no 2_665
C17 H13A 3.2535 no 1_566
C17 H14B 3.5610 no 2_665
C17 H17A 3.3973 no 2_776
C17 H17B 3.1252 no 2_776
C17 H19 3.4382 no 2_776
C18 H13A 3.0888 no 1_566
C18 H14C 3.3824 no 2_765
C19 H12B 3.3127 no 2_766
C19 H12C 3.3907 no 2_766
C19 H13A 2.9629 no 1_566
C20 H10 3.5111 no 1_666
C20 H12B 3.2275 no 2_766
C20 H12C 3.4368 no 2_766
C20 H13B 3.5869 no 1_666
C20 H22 3.3928 no 2_766
C21 H13B 3.2024 no 1_666
C21 H13C 3.2380 no 1_666
C21 H13C 3.5640 no 2_755
C21 H22 3.5550 no 2_766
C22 H13A 3.5204 no 2_755
C22 H13C 3.4157 no 2_755
C22 H14A 3.5587 no 2_765
C22 H14C 3.2867 no 2_765
C22 H21 3.5571 no 2_766
C23 H14A 3.3415 no 2_765
C23 H14C 3.1159 no 2_765
C23 H21 3.3458 no 2_766
C24 H14A 3.2207 no 2_765
C24 H14C 3.5879 no 2_765
H8 Se1 2.9175 no 2_755
H8 N3 3.5014 no 2_655
H8 C12 3.4466 no 2_755
H8 C15 3.5355 no 2_655
H8 H12A 3.3777 no 2_755
H8 H12C 2.7870 no 2_755
H8 H15B 2.6771 no 2_655
H10 C14 3.5166 no 2_654
H10 C20 3.5111 no 1_444
H10 H10 2.9138 no 2_654
H10 H14B 3.5859 no 2_654
H10 H14C 2.7057 no 2_654
H10 H17A 2.8980 no 2_765
H10 H17B 3.5411 no 1_544
H10 H20 3.5624 no 1_444
H12A N3 3.3476 no 2_655
H12A C7 3.5987 no 2_755
H12A C8 3.3787 no 2_755
H12A H8 3.3777 no 2_755
H12A H16 3.0120 no 1_545
H12A H19 3.1490 no 2_766
H12B N2 3.5744 no 2_655
H12B N3 3.0684 no 2_655
H12B C6 3.2652 no 2_655
H12B C7 3.5598 no 2_655
H12B C11 3.5823 no 2_655
H12B C19 3.3127 no 2_766
H12B C20 3.2275 no 2_766
H12B H12B 3.4787 no 2_655
H12B H14B 3.5164 no 2_655
H12B H19 2.7511 no 2_766
H12B H20 2.5641 no 2_766
H12C C8 3.1867 no 2_755
H12C C19 3.3907 no 2_766
H12C C20 3.4368 no 2_766
H12C H8 2.7870 no 2_755
H12C H13A 3.1993 no 2_755
H12C H19 2.9160 no 2_766
H12C H20 2.9983 no 2_766
H13A O1 3.3919 no 1_544
H13A C17 3.2535 no 1_544
H13A C18 3.0888 no 1_544
H13A C19 2.9629 no 1_544
H13A C22 3.5204 no 2_755
H13A H12C 3.1993 no 2_755
H13A H17A 3.3204 no 2_765
H13A H17B 2.6284 no 1_544
H13A H19 2.8281 no 1_544
H13A H21 3.1333 no 2_755
H13A H22 2.8204 no 2_755
H13B O1 2.9738 no 1_544
H13B C14 3.5071 no 2_654
H13B C20 3.5869 no 1_444
H13B C21 3.2024 no 1_444
H13B H14B 3.3930 no 2_654
H13B H14C 2.8258 no 2_654
H13B H17B 2.8344 no 1_544
H13B H21 3.1040 no 1_444
H13B H21 3.3523 no 2_755
H13C C21 3.2380 no 1_444
H13C C21 3.5640 no 2_755
H13C C22 3.4157 no 2_755
H13C H13C 3.5613 no 2_644
H13C H15B 2.7186 no 2_655
H13C H20 3.5386 no 1_444
H13C H21 2.7158 no 1_444
H13C H21 3.0326 no 2_755
H13C H22 2.7391 no 2_755
H14A Se1 3.0616 no 2_765
H14A O1 3.4520 no 2_665
H14A C15 3.3492 no 2_665
H14A C22 3.5587 no 2_765
H14A C23 3.3415 no 2_765
H14A C24 3.2207 no 2_765
H14A H15A 2.8034 no 2_665
H14A H15B 3.3347 no 2_665
H14A H22 3.5489 no 2_765
H14A H24 2.4187 no 2_765
H14B O1 2.8268 no 2_665
H14B C15 3.2915 no 2_665
H14B C16 3.2023 no 2_665
H14B C17 3.5610 no 2_665
H14B H10 3.5859 no 2_654
H14B H12B 3.5164 no 2_655
H14B H13B 3.3930 no 2_654
H14B H15A 2.8647 no 2_665
H14B H16 2.9157 no 2_665
H14B H17B 3.0785 no 2_665
H14B H19 3.1555 no 1_444
H14C O1 3.5992 no 2_665
H14C C10 3.5586 no 2_654
H14C C18 3.3824 no 2_765
H14C C22 3.2867 no 2_765
H14C C23 3.1159 no 2_765
H14C C24 3.5879 no 2_765
H14C H10 2.7057 no 2_654
H14C H13B 2.8258 no 2_654
H14C H24 3.0285 no 2_765
H15A Se1 3.2727 no 1_455
H15A N3 3.2040 no 2_665
H15A C4 3.1764 no 2_665
H15A C14 3.2754 no 2_665
H15A C15 3.2422 no 2_665
H15A H14A 2.8034 no 2_665
H15A H14B 2.8647 no 2_665
H15A H15A 2.5039 no 2_665
H15A H16 3.5849 no 2_665
H15B Se1 3.0526 no 1_455
H15B C8 3.2855 no 2_655
H15B C13 3.5713 no 2_655
H15B H8 2.6771 no 2_655
H15B H13C 2.7186 no 2_655
H15B H14A 3.3347 no 2_665
H15B H20 3.5010 no 2_766
H15B H21 2.9431 no 2_766
H16 Se1 3.2400 no 2_765
H16 H12A 3.0120 no 1_565
H16 H14B 2.9157 no 2_665
H16 H15A 3.5849 no 2_665
H17A C9 3.3175 no 2_765
H17A C10 2.9615 no 2_765
H17A C11 3.4915 no 2_765
H17A C17 3.3973 no 2_776
H17A H10 2.8980 no 2_765
H17A H13A 3.3204 no 2_765
H17A H17A 3.3957 no 2_776
H17A H17B 2.6748 no 2_776
H17A H19 3.0195 no 2_776
H17B C13 3.1450 no 1_566
H17B C17 3.1252 no 2_776
H17B H10 3.5411 no 1_566
H17B H13A 2.6284 no 1_566
H17B H13B 2.8344 no 1_566
H17B H14B 3.0785 no 2_665
H17B H17A 2.6748 no 2_776
H17B H17B 2.8251 no 2_776
H17B H19 3.0376 no 2_776
H19 C12 3.1107 no 2_766
H19 C17 3.4382 no 2_776
H19 H12A 3.1490 no 2_766
H19 H12B 2.7511 no 2_766
H19 H12C 2.9160 no 2_766
H19 H13A 2.8281 no 1_566
H19 H14B 3.1555 no 1_666
H19 H17A 3.0195 no 2_776
H19 H17B 3.0376 no 2_776
H20 N2 3.4808 no 2_766
H20 N3 3.2450 no 2_766
H20 N5 3.3592 no 2_766
H20 C4 3.1516 no 2_766
H20 C8 3.3340 no 1_666
H20 C9 3.1101 no 1_666
H20 C10 3.2244 no 1_666
H20 C12 3.2190 no 2_766
H20 H10 3.5624 no 1_666
H20 H12B 2.5641 no 2_766
H20 H12C 2.9983 no 2_766
H20 H13C 3.5386 no 1_666
H20 H15B 3.5010 no 2_766
H21 O1 2.8250 no 2_766
H21 C4 3.4660 no 2_766
H21 C13 3.2590 no 1_666
H21 C13 3.3579 no 2_755
H21 C15 3.2102 no 2_766
H21 C22 3.5571 no 2_766
H21 C23 3.3458 no 2_766
H21 H13A 3.1333 no 2_755
H21 H13B 3.1040 no 1_666
H21 H13B 3.3523 no 2_755
H21 H13C 2.7158 no 1_666
H21 H13C 3.0326 no 2_755
H21 H15B 2.9431 no 2_766
H22 C13 3.2270 no 2_755
H22 C20 3.3928 no 2_766
H22 C21 3.5550 no 2_766
H22 H13A 2.8204 no 2_755
H22 H13C 2.7391 no 2_755
H22 H14A 3.5489 no 2_765
H24 Se1 2.9449 no 2_765
H24 N2 3.5400 no 2_765
H24 C1 3.3127 no 2_765
H24 C6 3.4383 no 2_765
H24 C11 3.0631 no 2_765
H24 C14 2.9513 no 2_765
H24 H14A 2.4187 no 2_765
H24 H14C 3.0285 no 2_765

loop_
_geom_torsion_atom_site_label_1
_geom_torsion_atom_site_label_2
_geom_torsion_atom_site_label_3
_geom_torsion_atom_site_label_4
_geom_torsion
_geom_torsion_publ_flag
C15 O1 C16 C17 178.60(16) no
C15 O1 C16 C24 -69.9(2) no
C16 O1 C15 C4 52.0(2) no
N3 N2 C1 Se1 -177.55(17) no
N3 N2 C1 N5 1.4(2) no
C1 N2 N3 C4 -0.5(2) no
N3 N2 C6 C7 -107.7(2) no
N3 N2 C6 C11 74.7(2) no
C6 N2 N3 C4 -177.51(17) no
C1 N2 C6 C7 75.7(3) no
C1 N2 C6 C11 -101.9(2) no
C6 N2 C1 Se1 -0.7(4) no
C6 N2 C1 N5 178.27(19) no
N2 N3 C4 N5 -0.7(2) no
N2 N3 C4 C15 176.44(19) no
C1 N5 C4 N3 1.6(3) no
C1 N5 C4 C15 -175.75(18) no
C4 N5 C1 Se1 177.24(18) no
C4 N5 C1 N2 -1.7(2) no
C1 N5 C24 C16 157.47(19) no
C1 N5 C24 C23 -85.6(3) no
C24 N5 C1 Se1 9.1(3) no
C24 N5 C1 N2 -169.86(18) no
C4 N5 C24 C16 -8.9(3) no
C4 N5 C24 C23 108.1(2) no
C24 N5 C4 N3 170.22(17) no
C24 N5 C4 C15 -7.1(3) no
N3 C4 C15 O1 169.6(2) no
N5 C4 C15 O1 -13.5(3) no
N2 C6 C7 C8 -174.49(15) no
N2 C6 C7 C12 6.3(3) no
N2 C6 C11 C10 174.29(15) no
N2 C6 C11 C14 -7.4(3) no
C7 C6 C11 C10 -3.2(3) no
C7 C6 C11 C14 175.09(16) no
C11 C6 C7 C8 3.0(3) no
C11 C6 C7 C12 -176.24(16) no
C6 C7 C8 C9 -0.1(3) no
C12 C7 C8 C9 179.18(17) no
C7 C8 C9 C10 -2.5(3) no
C7 C8 C9 C13 177.83(17) no
C8 C9 C10 C11 2.3(3) no
C13 C9 C10 C11 -178.04(17) no
C9 C10 C11 C6 0.5(3) no
C9 C10 C11 C14 -177.84(17) no
O1 C16 C17 C18 84.7(2) no
O1 C16 C24 N5 44.7(2) no
O1 C16 C24 C23 -81.00(14) no
C17 C16 C24 N5 158.28(16) no
C17 C16 C24 C23 32.5(2) no
C24 C16 C17 C18 -30.6(2) no
C16 C17 C18 C19 -162.2(2) no
C16 C17 C18 C23 17.7(2) no
C17 C18 C19 C20 178.9(2) no
C17 C18 C23 C22 -178.85(17) no
C17 C18 C23 C24 3.1(2) no
C19 C18 C23 C22 1.1(3) no
C19 C18 C23 C24 -176.97(18) no
C23 C18 C19 C20 -1.0(3) no
C18 C19 C20 C21 -0.1(3) no
C19 C20 C21 C22 1.2(4) no
C20 C21 C22 C23 -1.1(3) no
C21 C22 C23 C18 -0.0(3) no
C21 C22 C23 C24 177.55(19) no
C18 C23 C24 N5 -142.76(18) no
C18 C23 C24 C16 -22.5(2) no
C22 C23 C24 N5 39.4(3) no
C22 C23 C24 C16 159.7(2) no
